data_7131269
loop_
_publ_author_name
'Liu, Zheng-Fei'
'Zeng, Lan'
'Niu, Li-Ya'
'Yang, Qing-Zheng'

_publ_section_title
;
 Rotors tailoring molecular stacking for constructing
 multi-stimuli-responsive luminescent materials.
;
_journal_issue 17
_journal_name_full 'Chemical communications (Cambridge, England)'
_journal_page_first 2453
_journal_page_last 2456
_journal_paper_doi 10.1039/d2cc06847h
_journal_volume 59
_journal_year 2023
_chemical_formula_moiety 'C17 H15 B F2 N2 O2 S'
_chemical_formula_sum 'C17 H15 B F2 N2 O2 S'
_chemical_formula_weight 360.18
_chemical_name_systematic
difluoroboron-1-(1-ethyl-1H-pyrrol-2-yl)-3-oxo-3-(1-(thiophen-2-yl)-1H-pyrrol-2-yl)prop-2-en-1-one
_space_group_crystal_system triclinic
_space_group_IT_number 2
_space_group_name_Hall '-P 1'
_space_group_name_H-M_alt 'P -1'
_atom_sites_solution_hydrogens geom
_atom_sites_solution_primary iterative
_audit_creation_date 2022-09-21
_audit_creation_method
;
Olex2 1.2
(compiled 2018.05.29 svn.r3508 for OlexSys, GUI svn.r5506)
;
_audit_update_record
;
2023-01-27 deposited with the CCDC.	2023-01-31 downloaded from the CCDC.
;
_cell_angle_alpha 76.416(2)
_cell_angle_beta 89.655(2)
_cell_angle_gamma 79.328(2)
_cell_formula_units_Z 2
_cell_length_a 7.3035(2)
_cell_length_b 9.1624(3)
_cell_length_c 12.5664(3)
_cell_measurement_reflns_used 7461
_cell_measurement_temperature 100.01(10)
_cell_measurement_theta_max 75.9750
_cell_measurement_theta_min 3.5860
_cell_volume 802.63(4)
_computing_cell_refinement 'CrysAlisPro 1.171.41.123a (Rigaku OD, 2022)'
_computing_data_collection 'CrysAlisPro 1.171.41.123a (Rigaku OD, 2022)'
_computing_data_reduction 'CrysAlisPro 1.171.41.123a (Rigaku OD, 2022)'
_computing_molecular_graphics 'Olex2 (Dolomanov et al., 2009)'
_computing_publication_material 'Olex2 (Dolomanov et al., 2009)'
_computing_structure_refinement 'ShelXL (Sheldrick, 2015)'
_computing_structure_solution 'olex2.solve (Bourhis et al., 2015)'
_diffrn_ambient_environment N~2~
_diffrn_ambient_temperature 100.01(10)
_diffrn_detector 'Hybrid Pixel Array Detector'
_diffrn_detector_area_resol_mean 10.0000
_diffrn_detector_type HyPix
_diffrn_measured_fraction_theta_full 0.996
_diffrn_measured_fraction_theta_max 0.952
_diffrn_measurement_details
;
List of Runs (angles in degrees, time in seconds):

  # Type    Start    End  Width  t~exp~   \w     \q     \k     \f   Frames
#--------------------------------------------------------------------------
  1  \w     30.00 118.00   0.50    0.05    --   47.03  66.00  19.00  176
  2  \w     88.00 132.00   0.50    0.08    --  104.75  61.00 120.00   88
  3  \w     92.00 155.00   0.50    0.08    --  104.75  30.00 150.00  126
  4  \w     96.00 169.00   0.50    0.08    --  104.75  66.00  19.00  146
  5  \w     84.00 111.00   0.50    0.08    --  104.75  77.00-150.00   54
  6  \w    125.00 150.00   0.50    0.08    --  104.75  77.00-150.00   50
  7  \w     -6.00  20.00   0.50    0.05    --  -47.03  66.00  19.00   52
  8  \w    -23.00  28.00   0.50    0.05    --  -47.03  19.00 -30.00  102
  9  \w    -43.00 -15.00   0.50    0.05    --  -47.03  66.00  19.00   56
 10  \w     -9.00  26.00   0.50    0.05    --  -47.03  19.00-180.00   70
 11  \w    -12.00  15.00   0.50    0.05    --   47.03 -66.00-115.00   54
 12  \w     29.00  55.00   0.50    0.05    --   47.03 -66.00-115.00   52
 13  \w    151.00 178.00   0.50    0.08    --  104.75 125.00 -60.00   54
 14  \w     79.00 131.00   0.50    0.08    --  104.75 125.00 -60.00  104
 15  \w     32.00  67.00   0.50    0.08    --  104.75 -61.00  30.00   70
 16  \w     35.00  69.00   0.50    0.08    --  104.75 -61.00  60.00   68
 17  \w     36.00  72.00   0.50    0.08    --  104.75 -61.00 -30.00   72
 18  \w     45.00 108.00   0.50    0.08    --  104.75 -77.00-120.00  126
 19  \w     37.00  81.00   0.50    0.08    --  104.75 -66.00-115.00   88
 20  \w     75.00 108.00   0.50    0.08    --  104.75 -94.00 -30.00   66
 21  \w     34.00  84.00   0.50    0.08    --  104.75-125.00-120.00  100
 22  \w     89.00 117.00   0.50    0.08    --  104.75-125.00-120.00   56
 23  \w     83.00 124.00   0.50    0.08    --  104.75-134.00   2.30   82
 24  \w     54.00 112.00   0.50    0.08    --  104.75-125.00  90.00  116
 25  \w     26.00  85.00   0.50    0.05    --   47.03-125.00 120.00  118
 26  \w   -103.00 -31.00   0.50    0.08    -- -102.00  77.00-180.00  144
 27  \w    -66.00 -31.00   0.50    0.08    -- -102.00  77.00 -90.00   70
 28  \w    -80.00 -54.00   0.50    0.08    -- -102.00 125.00 120.00   52
 29  \w   -114.00 -88.00   0.50    0.08    -- -102.00 125.00 120.00   52
 30  \w    -75.00 -34.00   0.50    0.08    -- -102.00  66.00  19.00   82
 31  \w   -115.00 -90.00   0.50    0.08    -- -102.00 -61.00 -30.00   50
 32  \w   -171.00-122.00   0.50    0.08    -- -102.00 -61.00 -30.00   98
 33  \w   -171.00 -92.00   0.50    0.08    -- -102.00 -45.00 -60.00  158
 34  \w   -168.00-113.00   0.50    0.08    -- -102.00 -66.00-115.00  110
 35  \w   -111.00 -30.00   0.50    0.05    --  -47.03 -66.00-115.00  162
;
_diffrn_measurement_device 'four-circle diffractometer'
_diffrn_measurement_device_type 'XtaLAB Synergy R, DW system, HyPix'
_diffrn_measurement_method '\w scans'
_diffrn_orient_matrix_type 'CrysAlisPro convention (1999,Acta A55,543-557)'
_diffrn_orient_matrix_UB_11 -0.1289888000
_diffrn_orient_matrix_UB_12 0.0984910000
_diffrn_orient_matrix_UB_13 0.0643044000
_diffrn_orient_matrix_UB_21 0.0562673000
_diffrn_orient_matrix_UB_22 0.1451563000
_diffrn_orient_matrix_UB_23 -0.0709281000
_diffrn_orient_matrix_UB_31 -0.1622963000
_diffrn_orient_matrix_UB_32 0.0161300000
_diffrn_orient_matrix_UB_33 -0.0822516000
_diffrn_radiation_monochromator mirror
_diffrn_radiation_probe x-ray
_diffrn_radiation_type CuK\a
_diffrn_radiation_wavelength 1.54184
_diffrn_reflns_av_R_equivalents 0.0257
_diffrn_reflns_av_unetI/netI 0.0259
_diffrn_reflns_Laue_measured_fraction_full 0.996
_diffrn_reflns_Laue_measured_fraction_max 0.952
_diffrn_reflns_limit_h_max 8
_diffrn_reflns_limit_h_min -9
_diffrn_reflns_limit_k_max 11
_diffrn_reflns_limit_k_min -11
_diffrn_reflns_limit_l_max 14
_diffrn_reflns_limit_l_min -15
_diffrn_reflns_number 8646
_diffrn_reflns_point_group_measured_fraction_full 0.996
_diffrn_reflns_point_group_measured_fraction_max 0.952
_diffrn_reflns_theta_full 67.684
_diffrn_reflns_theta_max 76.323
_diffrn_reflns_theta_min 3.621
_diffrn_source 'Rotating-anode X-ray tube'
_diffrn_source_type 'Rigaku (Cu) X-ray Source'
_exptl_absorpt_coefficient_mu 2.118
_exptl_absorpt_correction_T_max 1.00000
_exptl_absorpt_correction_T_min 0.86481
_exptl_absorpt_correction_type multi-scan
_exptl_absorpt_process_details
;
CrysAlisPro 1.171.41.123a (Rigaku Oxford Diffraction, 2022)
Empirical absorption correction using spherical harmonics,
implemented in SCALE3 ABSPACK scaling algorithm.
;
_exptl_crystal_colour 'clear light yellow'
_exptl_crystal_colour_lustre clear
_exptl_crystal_colour_modifier light
_exptl_crystal_colour_primary yellow
_exptl_crystal_density_diffrn 1.490
_exptl_crystal_description block
_exptl_crystal_F_000 372
_exptl_crystal_preparation volatilization
_exptl_crystal_recrystallization_method 1
_exptl_crystal_size_max 0.2
_exptl_crystal_size_mid 0.2
_exptl_crystal_size_min 0.1
_refine_diff_density_max 0.300
_refine_diff_density_min -0.242
_refine_diff_density_rms 0.051
_refine_ls_extinction_coef 0.0075(8)
_refine_ls_extinction_expression Fc^*^=kFc[1+0.001xFc^2^\l^3^/sin(2\q)]^-1/4^
_refine_ls_extinction_method 'SHELXL-2014/7 (Sheldrick 2014'
_refine_ls_goodness_of_fit_ref 1.046
_refine_ls_hydrogen_treatment constr
_refine_ls_matrix_type full
_refine_ls_number_parameters 228
_refine_ls_number_reflns 3208
_refine_ls_number_restraints 0
_refine_ls_restrained_S_all 1.046
_refine_ls_R_factor_all 0.0336
_refine_ls_R_factor_gt 0.0327
_refine_ls_shift/su_max 0.000
_refine_ls_shift/su_mean 0.000
_refine_ls_structure_factor_coef Fsqd
_refine_ls_weighting_details 'w=1/[\s^2^(Fo^2^)+(0.0437P)^2^+0.4118P] where P=(Fo^2^+2Fc^2^)/3'
_refine_ls_weighting_scheme calc
_refine_ls_wR_factor_gt 0.0858
_refine_ls_wR_factor_ref 0.0865
_reflns_Friedel_coverage 0.000
_reflns_number_gt 3083
_reflns_number_total 3208
_reflns_threshold_expression 'I > 2\s(I)'
_cod_data_source_file d2cc06847h2.cif
_cod_data_source_block 20220827f-snng100k_auto
_cod_depositor_comments 'Adding full bibliography for 7131269--7131270.cif.'
_cod_database_code 7131269
_shelx_shelxl_version_number 2014/7
_chemical_oxdiff_formula 'C H O S N B F'
_shelx_space_group_comment
;
The symmetry employed for this shelxl refinement is uniquely defined
by the following loop, which should always be used as a source of
symmetry information in preference to the above space-group names.
They are only intended as comments.
;
_diffrn_oxdiff_digest_frames
;
01c03b1823168142c9ba2315f1b93104f6000943b40
;
_reflns_odcompleteness_completeness 99.72
_reflns_odcompleteness_iscentric 1
_reflns_odcompleteness_theta 66.97
_olex2_refinement_description
;
1. Fixed Uiso
 At 1.2 times of:
  All C(H) groups, All C(H,H) groups
 At 1.5 times of:
  All C(H,H,H) groups
2.a Secondary CH2 refined with riding coordinates:
 C22(H22a,H22b)
2.b Aromatic/amide H refined with riding coordinates:
 C10(H10), C6(H6), C9(H9), C8(H8), C13(H13), C19(H19), C14(H14), C15(H15),
 C17(H17), C18(H18)
2.c Idealised Me refined as rotating group:
 C23(H23a,H23b,H23c)
;
_olex2_submission_special_instructions 'No special instructions were received'
_oxdiff_exptl_absorpt_empirical_details
;
Empirical correction (ABSPACK) includes:
- Absorption correction using spherical harmonics
- Frame scaling
;
_oxdiff_exptl_absorpt_empirical_full_max 1.149
_oxdiff_exptl_absorpt_empirical_full_min 0.876

loop_
_space_group_symop_operation_xyz
'x, y, z'
'-x, -y, -z'

loop_
_atom_site_label
_atom_site_type_symbol
_atom_site_fract_x
_atom_site_fract_y
_atom_site_fract_z
_atom_site_U_iso_or_equiv
_atom_site_adp_type
_atom_site_occupancy
_atom_site_site_symmetry_order
_atom_site_calc_flag
_atom_site_refinement_flags_posn
_atom_site_refinement_flags_adp
_atom_site_refinement_flags_occupancy
_atom_site_disorder_assembly
_atom_site_disorder_group
S16 S 0.31024(4) 0.53720(4) 0.39534(3) 0.01884(12) Uani 1 1 d . . . . .
F25 F 1.07172(11) 0.16379(10) 0.22969(6) 0.0217(2) Uani 1 1 d . . . . .
F24 F 0.92875(12) -0.04007(9) 0.24536(7) 0.0243(2) Uani 1 1 d . . . . .
O2 O 0.82703(12) 0.14022(11) 0.34670(7) 0.0173(2) Uani 1 1 d . . . . .
O4 O 0.77842(13) 0.20005(11) 0.14779(7) 0.0176(2) Uani 1 1 d . . . . .
N11 N 0.42226(15) 0.23805(12) 0.50278(9) 0.0135(2) Uani 1 1 d . . . . .
N21 N 0.54122(16) 0.28781(13) -0.04243(9) 0.0180(2) Uani 1 1 d . . . . .
C1 C 0.64754(17) 0.19265(14) 0.35464(11) 0.0135(3) Uani 1 1 d . . . . .
C10 C 0.42191(19) 0.18692(15) 0.61435(10) 0.0158(3) Uani 1 1 d . . . . .
H10 H 0.3205 0.2103 0.6591 0.019 Uiso 1 1 calc R . . . .
C20 C 0.48439(19) 0.30074(15) 0.06128(11) 0.0160(3) Uani 1 1 d . . . . .
C12 C 0.27751(18) 0.35113(14) 0.44161(10) 0.0144(3) Uani 1 1 d . . . . .
C6 C 0.52895(18) 0.24655(15) 0.26292(11) 0.0153(3) Uani 1 1 d . . . . .
H6 H 0.3999 0.2824 0.2702 0.018 Uiso 1 1 calc R . . . .
C7 C 0.59573(18) 0.17982(14) 0.46708(11) 0.0139(3) Uani 1 1 d . . . . .
C9 C 0.59198(19) 0.09635(15) 0.65113(11) 0.0166(3) Uani 1 1 d . . . . .
H9 H 0.6286 0.0459 0.7250 0.020 Uiso 1 1 calc R . . . .
C5 C 0.60055(18) 0.24794(14) 0.15902(11) 0.0144(3) Uani 1 1 d . . . . .
C8 C 0.70150(18) 0.09231(15) 0.55923(11) 0.0155(3) Uani 1 1 d . . . . .
H8 H 0.8263 0.0390 0.5600 0.019 Uiso 1 1 calc R . . . .
C13 C 0.10294(18) 0.33448(15) 0.41838(11) 0.0172(3) Uani 1 1 d . . . . .
H13 H 0.0591 0.2408 0.4392 0.021 Uiso 1 1 calc R . . . .
C22 C 0.7192(2) 0.20753(17) -0.07448(11) 0.0213(3) Uani 1 1 d . . . . .
H22A H 0.8234 0.2395 -0.0415 0.026 Uiso 1 1 calc R . . . .
H22B H 0.7270 0.2380 -0.1551 0.026 Uiso 1 1 calc R . . . .
C19 C 0.29766(19) 0.37492(16) 0.05050(11) 0.0195(3) Uani 1 1 d . . . . .
H19 H 0.2222 0.3994 0.1080 0.023 Uiso 1 1 calc R . . . .
C14 C -0.00709(19) 0.47476(17) 0.35877(11) 0.0210(3) Uani 1 1 d . . . . .
H14 H -0.1328 0.4847 0.3347 0.025 Uiso 1 1 calc R . . . .
C15 C 0.0863(2) 0.59265(16) 0.34004(12) 0.0215(3) Uani 1 1 d . . . . .
H15 H 0.0342 0.6938 0.3010 0.026 Uiso 1 1 calc R . . . .
C17 C 0.3944(2) 0.35083(17) -0.11427(11) 0.0225(3) Uani 1 1 d . . . . .
H17 H 0.3958 0.3559 -0.1907 0.027 Uiso 1 1 calc R . . . .
C18 C 0.2421(2) 0.40658(17) -0.05979(12) 0.0239(3) Uani 1 1 d . . . . .
H18 H 0.1225 0.4569 -0.0914 0.029 Uiso 1 1 calc R . . . .
C23 C 0.7412(2) 0.03460(17) -0.03872(12) 0.0243(3) Uani 1 1 d . . . . .
H23A H 0.6350 0.0027 -0.0680 0.036 Uiso 1 1 calc GR . . . .
H23B H 0.7457 0.0028 0.0415 0.036 Uiso 1 1 calc GR . . . .
H23C H 0.8569 -0.0132 -0.0666 0.036 Uiso 1 1 calc GR . . . .
B3 B 0.9052(2) 0.11439(17) 0.24265(12) 0.0155(3) Uani 1 1 d . . . . .

loop_
_atom_site_aniso_label
_atom_site_aniso_U_11
_atom_site_aniso_U_22
_atom_site_aniso_U_33
_atom_site_aniso_U_23
_atom_site_aniso_U_13
_atom_site_aniso_U_12
S16 0.01792(19) 0.01337(18) 0.0234(2) -0.00156(13) 0.00233(13) -0.00205(12)
F25 0.0153(4) 0.0316(5) 0.0185(4) -0.0060(3) 0.0021(3) -0.0052(3)
F24 0.0348(5) 0.0164(4) 0.0200(4) -0.0043(3) 0.0014(3) -0.0005(3)
O2 0.0126(4) 0.0235(5) 0.0147(5) -0.0051(4) 0.0000(3) 0.0001(4)
O4 0.0142(4) 0.0226(5) 0.0142(4) -0.0042(4) 0.0009(3) 0.0008(4)
N11 0.0142(5) 0.0131(5) 0.0128(5) -0.0034(4) 0.0006(4) -0.0013(4)
N21 0.0195(6) 0.0208(6) 0.0130(5) -0.0026(4) -0.0005(4) -0.0036(4)
C1 0.0135(6) 0.0108(6) 0.0168(6) -0.0044(5) 0.0018(5) -0.0025(4)
C10 0.0201(6) 0.0157(6) 0.0123(6) -0.0038(5) 0.0027(5) -0.0046(5)
C20 0.0177(6) 0.0161(6) 0.0142(6) -0.0032(5) 0.0010(5) -0.0034(5)
C12 0.0166(6) 0.0138(6) 0.0124(6) -0.0041(5) 0.0017(5) -0.0009(5)
C6 0.0142(6) 0.0162(6) 0.0146(6) -0.0031(5) 0.0006(5) -0.0011(5)
C7 0.0144(6) 0.0129(6) 0.0148(6) -0.0044(5) 0.0008(5) -0.0025(5)
C9 0.0219(7) 0.0149(6) 0.0127(6) -0.0026(5) -0.0007(5) -0.0034(5)
C5 0.0153(6) 0.0109(6) 0.0170(6) -0.0036(5) 0.0006(5) -0.0025(5)
C8 0.0161(6) 0.0139(6) 0.0164(6) -0.0042(5) -0.0010(5) -0.0019(5)
C13 0.0176(6) 0.0174(6) 0.0173(6) -0.0065(5) -0.0003(5) -0.0021(5)
C22 0.0206(7) 0.0307(8) 0.0135(6) -0.0064(5) 0.0042(5) -0.0060(6)
C19 0.0184(6) 0.0203(7) 0.0179(7) -0.0026(5) -0.0011(5) -0.0007(5)
C14 0.0167(6) 0.0250(7) 0.0196(7) -0.0066(6) -0.0019(5) 0.0025(5)
C15 0.0212(7) 0.0195(7) 0.0192(7) -0.0019(5) 0.0022(5) 0.0037(5)
C17 0.0263(7) 0.0260(7) 0.0138(6) -0.0014(5) -0.0049(5) -0.0057(6)
C18 0.0220(7) 0.0252(7) 0.0214(7) -0.0019(6) -0.0066(6) -0.0010(6)
C23 0.0242(7) 0.0281(8) 0.0226(7) -0.0122(6) 0.0037(6) -0.0018(6)
B3 0.0148(7) 0.0168(7) 0.0136(7) -0.0037(5) 0.0002(5) 0.0001(5)

loop_
_atom_type_symbol
_atom_type_description
_atom_type_scat_dispersion_real
_atom_type_scat_dispersion_imag
_atom_type_scat_source
C C 0.0181 0.0091 'International Tables Vol C Tables 4.2.6.8 and 6.1.1.4'
H H 0.0000 0.0000 'International Tables Vol C Tables 4.2.6.8 and 6.1.1.4'
B B 0.0090 0.0039 'International Tables Vol C Tables 4.2.6.8 and 6.1.1.4'
F F 0.0727 0.0534 'International Tables Vol C Tables 4.2.6.8 and 6.1.1.4'
N N 0.0311 0.0180 'International Tables Vol C Tables 4.2.6.8 and 6.1.1.4'
O O 0.0492 0.0322 'International Tables Vol C Tables 4.2.6.8 and 6.1.1.4'
S S 0.3331 0.5567 'International Tables Vol C Tables 4.2.6.8 and 6.1.1.4'

loop_
_geom_angle_atom_site_label_1
_geom_angle_atom_site_label_2
_geom_angle_atom_site_label_3
_geom_angle
_geom_angle_site_symmetry_1
_geom_angle_site_symmetry_3
_geom_angle_publ_flag
C15 S16 C12 90.82(7) . . ?
C1 O2 B3 121.76(10) . . ?
C5 O4 B3 121.91(11) . . ?
C10 N11 C12 122.79(11) . . ?
C10 N11 C7 108.53(10) . . ?
C7 N11 C12 127.90(11) . . ?
C20 N21 C22 129.09(11) . . ?
C17 N21 C20 108.11(12) . . ?
C17 N21 C22 122.51(12) . . ?
O2 C1 C6 121.38(12) . . ?
O2 C1 C7 112.19(11) . . ?
C6 C1 C7 126.39(12) . . ?
N11 C10 H10 125.5 . . ?
N11 C10 C9 108.98(11) . . ?
C9 C10 H10 125.5 . . ?
N21 C20 C5 124.89(12) . . ?
N21 C20 C19 107.41(12) . . ?
C19 C20 C5 127.70(12) . . ?
N11 C12 S16 120.02(10) . . ?
C13 C12 S16 112.54(10) . . ?
C13 C12 N11 127.32(12) . . ?
C1 C6 H6 120.3 . . ?
C1 C6 C5 119.46(12) . . ?
C5 C6 H6 120.3 . . ?
N11 C7 C1 126.33(11) . . ?
C8 C7 N11 107.08(11) . . ?
C8 C7 C1 126.19(12) . . ?
C10 C9 H9 126.4 . . ?
C10 C9 C8 107.28(12) . . ?
C8 C9 H9 126.4 . . ?
O4 C5 C20 117.13(12) . . ?
O4 C5 C6 120.87(12) . . ?
C6 C5 C20 122.00(12) . . ?
C7 C8 C9 108.12(12) . . ?
C7 C8 H8 125.9 . . ?
C9 C8 H8 125.9 . . ?
C12 C13 H13 124.2 . . ?
C12 C13 C14 111.67(12) . . ?
C14 C13 H13 124.2 . . ?
N21 C22 H22A 109.1 . . ?
N21 C22 H22B 109.1 . . ?
N21 C22 C23 112.70(11) . . ?
H22A C22 H22B 107.8 . . ?
C23 C22 H22A 109.1 . . ?
C23 C22 H22B 109.1 . . ?
C20 C19 H19 126.1 . . ?
C18 C19 C20 107.77(13) . . ?
C18 C19 H19 126.1 . . ?
C13 C14 H14 123.5 . . ?
C15 C14 C13 113.00(12) . . ?
C15 C14 H14 123.5 . . ?
S16 C15 H15 124.0 . . ?
C14 C15 S16 111.94(11) . . ?
C14 C15 H15 124.0 . . ?
N21 C17 H17 125.1 . . ?
N21 C17 C18 109.82(12) . . ?
C18 C17 H17 125.1 . . ?
C19 C18 H18 126.6 . . ?
C17 C18 C19 106.88(12) . . ?
C17 C18 H18 126.6 . . ?
C22 C23 H23A 109.5 . . ?
C22 C23 H23B 109.5 . . ?
C22 C23 H23C 109.5 . . ?
H23A C23 H23B 109.5 . . ?
H23A C23 H23C 109.5 . . ?
H23B C23 H23C 109.5 . . ?
F25 B3 F24 111.09(11) . . ?
F25 B3 O2 108.89(11) . . ?
F25 B3 O4 108.42(11) . . ?
F24 B3 O2 108.91(11) . . ?
F24 B3 O4 108.20(11) . . ?
O2 B3 O4 111.34(11) . . ?

loop_
_geom_bond_atom_site_label_1
_geom_bond_atom_site_label_2
_geom_bond_distance
_geom_bond_site_symmetry_2
_geom_bond_publ_flag
S16 C12 1.7279(13) . ?
S16 C15 1.7193(15) . ?
F25 B3 1.3702(17) . ?
F24 B3 1.3859(17) . ?
O2 C1 1.3217(15) . ?
O2 B3 1.4757(16) . ?
O4 C5 1.3099(16) . ?
O4 B3 1.4829(17) . ?
N11 C10 1.3700(16) . ?
N11 C12 1.4184(16) . ?
N11 C7 1.3950(16) . ?
N21 C20 1.3902(17) . ?
N21 C22 1.4738(18) . ?
N21 C17 1.3551(18) . ?
C1 C6 1.3816(18) . ?
C1 C7 1.4442(18) . ?
C10 H10 0.9500 . ?
C10 C9 1.3748(19) . ?
C20 C5 1.4296(18) . ?
C20 C19 1.3985(19) . ?
C12 C13 1.3534(19) . ?
C6 H6 0.9500 . ?
C6 C5 1.4017(18) . ?
C7 C8 1.3878(18) . ?
C9 H9 0.9500 . ?
C9 C8 1.4046(18) . ?
C8 H8 0.9500 . ?
C13 H13 0.9500 . ?
C13 C14 1.4253(19) . ?
C22 H22A 0.9900 . ?
C22 H22B 0.9900 . ?
C22 C23 1.520(2) . ?
C19 H19 0.9500 . ?
C19 C18 1.394(2) . ?
C14 H14 0.9500 . ?
C14 C15 1.356(2) . ?
C15 H15 0.9500 . ?
C17 H17 0.9500 . ?
C17 C18 1.382(2) . ?
C18 H18 0.9500 . ?
C23 H23A 0.9800 . ?
C23 H23B 0.9800 . ?
C23 H23C 0.9800 . ?

loop_
_geom_torsion_atom_site_label_1
_geom_torsion_atom_site_label_2
_geom_torsion_atom_site_label_3
_geom_torsion_atom_site_label_4
_geom_torsion
_geom_torsion_site_symmetry_1
_geom_torsion_site_symmetry_2
_geom_torsion_site_symmetry_3
_geom_torsion_site_symmetry_4
_geom_torsion_publ_flag
S16 C12 C13 C14 1.67(15) . . . . ?
O2 C1 C6 C5 -0.97(19) . . . . ?
O2 C1 C7 N11 173.26(11) . . . . ?
O2 C1 C7 C8 -14.87(18) . . . . ?
N11 C10 C9 C8 0.42(15) . . . . ?
N11 C12 C13 C14 177.57(12) . . . . ?
N11 C7 C8 C9 0.40(14) . . . . ?
N21 C20 C5 O4 8.2(2) . . . . ?
N21 C20 C5 C6 -171.63(12) . . . . ?
N21 C20 C19 C18 0.02(16) . . . . ?
N21 C17 C18 C19 -0.61(17) . . . . ?
C1 O2 B3 F25 138.55(11) . . . . ?
C1 O2 B3 F24 -100.17(13) . . . . ?
C1 O2 B3 O4 19.06(17) . . . . ?
C1 C6 C5 O4 -0.57(19) . . . . ?
C1 C6 C5 C20 179.29(12) . . . . ?
C1 C7 C8 C9 -172.75(12) . . . . ?
C10 N11 C12 S16 102.31(13) . . . . ?
C10 N11 C12 C13 -73.31(18) . . . . ?
C10 N11 C7 C1 173.00(12) . . . . ?
C10 N11 C7 C8 -0.14(14) . . . . ?
C10 C9 C8 C7 -0.51(15) . . . . ?
C20 N21 C22 C23 70.76(18) . . . . ?
C20 N21 C17 C18 0.63(16) . . . . ?
C20 C19 C18 C17 0.35(17) . . . . ?
C12 S16 C15 C14 1.24(11) . . . . ?
C12 N11 C10 C9 -170.81(12) . . . . ?
C12 N11 C7 C1 -17.0(2) . . . . ?
C12 N11 C7 C8 169.87(12) . . . . ?
C12 C13 C14 C15 -0.73(17) . . . . ?
C6 C1 C7 N11 -9.2(2) . . . . ?
C6 C1 C7 C8 162.64(13) . . . . ?
C7 N11 C10 C9 -0.18(15) . . . . ?
C7 N11 C12 S16 -66.40(16) . . . . ?
C7 N11 C12 C13 117.97(16) . . . . ?
C7 C1 C6 C5 -178.28(12) . . . . ?
C5 O4 B3 F25 -140.41(11) . . . . ?
C5 O4 B3 F24 99.00(13) . . . . ?
C5 O4 B3 O2 -20.65(17) . . . . ?
C5 C20 C19 C18 179.34(13) . . . . ?
C13 C14 C15 S16 -0.54(16) . . . . ?
C22 N21 C20 C5 6.5(2) . . . . ?
C22 N21 C20 C19 -174.20(13) . . . . ?
C22 N21 C17 C18 174.93(13) . . . . ?
C19 C20 C5 O4 -170.98(13) . . . . ?
C19 C20 C5 C6 9.2(2) . . . . ?
C15 S16 C12 N11 -177.91(10) . . . . ?
C15 S16 C12 C13 -1.68(11) . . . . ?
C17 N21 C20 C5 -179.74(13) . . . . ?
C17 N21 C20 C19 -0.39(15) . . . . ?
C17 N21 C22 C23 -102.25(15) . . . . ?
B3 O2 C1 C6 -9.44(18) . . . . ?
B3 O2 C1 C7 168.22(11) . . . . ?
B3 O4 C5 C20 -167.42(11) . . . . ?
B3 O4 C5 C6 12.44(18) . . . . ?
